data_7241170
loop_
_publ_author_name
'Islam, Sakhiul'
'Pal, Baishakhi'
'Khan, Samim'
'Maity, Suvendu'
'Naaz, Sanobar'
'Ghosh, Prasanta'
'Ray, Partha Pratim'
'Mir, Mohammad Hedayetullah'

_publ_section_title
;
 Fabrication of Cu(II) based halobenzoate appended ladder polymers with
 efficient charge transport property
;
_journal_name_full CrystEngComm
_journal_paper_doi 10.1039/D0CE00831A
_journal_year 2020
_chemical_formula_moiety 'C79 H60 Br6 Cu3 N6 O14'
_chemical_formula_sum 'C79 H60 Br6 Cu3 N6 O14'
_chemical_formula_weight 1988.41
_space_group_crystal_system triclinic
_space_group_IT_number 2
_space_group_name_Hall '-P 1'
_space_group_name_H-M_alt 'P -1'
_atom_sites_solution_hydrogens mixed
_audit_creation_method SHELXL-2016/6
_audit_update_record
;
2020-05-07 deposited with the CCDC.	2020-09-02 downloaded from the CCDC.
;
_cell_angle_alpha 79.506(3)
_cell_angle_beta 86.899(3)
_cell_angle_gamma 84.385(2)
_cell_formula_units_Z 2
_cell_length_a 13.3854(7)
_cell_length_b 13.4317(7)
_cell_length_c 23.0860(12)
_cell_measurement_reflns_used 9947
_cell_measurement_temperature 293(2)
_cell_measurement_theta_max 25.49
_cell_measurement_theta_min 2.86
_cell_volume 4058.8(4)
_computing_cell_refinement 'Bruker SAINT'
_computing_data_collection 'Bruker APEX2'
_computing_data_reduction 'Bruker SAINT'
_computing_molecular_graphics 'Bruker SHELXTL'
_computing_publication_material 'Bruker SHELXTL'
_computing_structure_refinement 'SHELXL-2016/6 (Sheldrick, 2016)'
_computing_structure_solution 'SHELXT 2014/4 (Sheldrick, 2014)'
_diffrn_ambient_temperature 293(2)
_diffrn_measured_fraction_theta_full 0.996
_diffrn_measured_fraction_theta_max 0.988
_diffrn_measurement_device_type 'Bruker APEX-II CCD'
_diffrn_measurement_method '\f and \w scans'
_diffrn_radiation_type MoK\a
_diffrn_radiation_wavelength 0.71073
_diffrn_reflns_av_R_equivalents 0.0580
_diffrn_reflns_av_unetI/netI 0.0957
_diffrn_reflns_Laue_measured_fraction_full 0.996
_diffrn_reflns_Laue_measured_fraction_max 0.988
_diffrn_reflns_limit_h_max 17
_diffrn_reflns_limit_h_min -17
_diffrn_reflns_limit_k_max 17
_diffrn_reflns_limit_k_min -17
_diffrn_reflns_limit_l_max 30
_diffrn_reflns_limit_l_min -30
_diffrn_reflns_number 64443
_diffrn_reflns_point_group_measured_fraction_full 0.996
_diffrn_reflns_point_group_measured_fraction_max 0.988
_diffrn_reflns_theta_full 25.242
_diffrn_reflns_theta_max 28.317
_diffrn_reflns_theta_min 2.694
_diffrn_source Mo
_exptl_absorpt_coefficient_mu 3.797
_exptl_absorpt_correction_type multi-scan
_exptl_crystal_colour violet
_exptl_crystal_density_diffrn 1.626
_exptl_crystal_description prism
_exptl_crystal_F_000 1970
_exptl_crystal_size_max 0.95
_exptl_crystal_size_mid 0.38
_exptl_crystal_size_min 0.08
_exptl_transmission_factor_max 0.821
_exptl_transmission_factor_min 0.474
_refine_diff_density_max 2.079
_refine_diff_density_min -1.705
_refine_diff_density_rms 0.115
_refine_ls_extinction_method none
_refine_ls_goodness_of_fit_ref 1.058
_refine_ls_hydrogen_treatment constr
_refine_ls_matrix_type full
_refine_ls_number_parameters 1010
_refine_ls_number_reflns 19973
_refine_ls_number_restraints 6
_refine_ls_restrained_S_all 1.058
_refine_ls_R_factor_all 0.1711
_refine_ls_R_factor_gt 0.0734
_refine_ls_shift/su_max 0.001
_refine_ls_shift/su_mean 0.000
_refine_ls_structure_factor_coef Fsqd
_refine_ls_weighting_details 'w=1/[\s^2^(Fo^2^)+(0.1166P)^2^+2.8352P] where P=(Fo^2^+2Fc^2^)/3'
_refine_ls_weighting_scheme calc
_refine_ls_wR_factor_gt 0.1959
_refine_ls_wR_factor_ref 0.2426
_reflns_Friedel_coverage 0.000
_reflns_number_gt 9527
_reflns_number_total 19973
_reflns_threshold_expression 'I > 2\s(I)'
_cod_data_source_file d0ce00831a2.cif
_cod_data_source_block 1134Ex_0m_a_pl
_cod_database_code 7241170
_shelx_shelxl_version_number 2016/6
_shelx_space_group_comment
;
The symmetry employed for this shelxl refinement is uniquely defined
by the following loop, which should always be used as a source of
symmetry information in preference to the above space-group names.
They are only intended as comments.
;

loop_
_space_group_symop_operation_xyz
'x, y, z'
'-x, -y, -z'

loop_
_atom_site_label
_atom_site_type_symbol
_atom_site_fract_x
_atom_site_fract_y
_atom_site_fract_z
_atom_site_U_iso_or_equiv
_atom_site_adp_type
_atom_site_occupancy
_atom_site_site_symmetry_order
_atom_site_calc_flag
_atom_site_refinement_flags_posn
_atom_site_refinement_flags_adp
_atom_site_refinement_flags_occupancy
_atom_site_disorder_assembly
_atom_site_disorder_group
Br1 Br -0.10868(6) 0.19768(7) 0.95371(5) 0.0882(3) Uani 1 1 d . . . . .
Br3 Br 1.00750(9) 0.20734(11) 0.64293(5) 0.1228(5) Uani 1 1 d . . . . .
Cu1 Cu 0.53747(5) 0.05433(5) 0.90927(3) 0.0377(2) Uani 1 1 d . . . . .
O7 O 0.3929(3) 0.0815(3) 0.9184(2) 0.0486(11) Uani 1 1 d . . . . .
O8 O 0.3732(3) -0.0068(3) 1.00809(19) 0.0505(11) Uani 1 1 d . . . . .
O9 O 0.5654(4) 0.0957(5) 0.7920(2) 0.0794(16) Uani 1 1 d . . . . .
O10 O 0.6679(3) 0.0568(3) 0.8652(2) 0.0477(10) Uani 1 1 d . . . . .
N1 N 0.5463(4) 0.2022(3) 0.9152(2) 0.0406(12) Uani 1 1 d . . . . .
N2 N 0.5264(3) 0.9068(3) 0.9051(2) 0.0363(11) Uani 1 1 d . . . . .
C1 C 0.4804(5) 0.2765(5) 0.8897(3) 0.0535(17) Uani 1 1 d . . . . .
H1 H 0.428169 0.258767 0.869701 0.064 Uiso 1 1 calc R U . . .
C2 C 0.4857(5) 0.3766(4) 0.8913(3) 0.0532(18) Uani 1 1 d . . . . .
H2 H 0.438811 0.425149 0.871840 0.064 Uiso 1 1 calc R U . . .
C3 C 0.5604(4) 0.4069(4) 0.9218(3) 0.0402(14) Uani 1 1 d . . . . .
C4 C 0.6277(5) 0.3310(5) 0.9479(3) 0.0519(17) Uani 1 1 d . . . . .
H4 H 0.679792 0.347377 0.968497 0.062 Uiso 1 1 calc R U . . .
C5 C 0.6199(5) 0.2311(5) 0.9444(3) 0.0478(16) Uani 1 1 d . . . . .
H5 H 0.667033 0.181603 0.962838 0.057 Uiso 1 1 calc R U . . .
C6 C 0.5696(5) 0.5135(4) 0.9251(3) 0.0482(16) Uani 1 1 d . . . . .
H6 H 0.628354 0.528257 0.940179 0.058 Uiso 1 1 calc R U . . .
C7 C 0.5019(5) 0.5908(4) 0.9085(3) 0.0474(16) Uani 1 1 d . . . . .
H7 H 0.441846 0.575295 0.895343 0.057 Uiso 1 1 calc R U . . .
C8 C 0.5122(5) 0.6992(4) 0.9087(3) 0.0412(14) Uani 1 1 d . . . . .
C9 C 0.4300(4) 0.7705(4) 0.8961(3) 0.0396(14) Uani 1 1 d . . . . .
H9 H 0.368376 0.749776 0.888595 0.048 Uiso 1 1 calc R U . . .
C10 C 0.4406(5) 0.8712(4) 0.8948(3) 0.0421(14) Uani 1 1 d . . . . .
H10 H 0.384800 0.917577 0.886225 0.051 Uiso 1 1 calc R U . . .
C11 C 0.6069(5) 0.8381(5) 0.9162(3) 0.0511(17) Uani 1 1 d . . . . .
H11 H 0.668056 0.860774 0.922741 0.061 Uiso 1 1 calc R U . . .
C12 C 0.6015(5) 0.7359(5) 0.9182(3) 0.0521(17) Uani 1 1 d . . . . .
H12 H 0.658619 0.691035 0.925984 0.063 Uiso 1 1 calc R U . . .
C57 C 0.6504(5) 0.0876(5) 0.8115(3) 0.0512(17) Uani 1 1 d . . . . .
C58 C 0.7400(5) 0.1158(5) 0.7706(3) 0.0524(17) Uani 1 1 d . . . . .
C59 C 0.8324(6) 0.1168(6) 0.7921(3) 0.0617(19) Uani 1 1 d . . . . .
H59 H 0.841312 0.098948 0.832498 0.074 Uiso 1 1 calc R U . . .
C60 C 0.9132(6) 0.1441(6) 0.7548(4) 0.070(2) Uani 1 1 d . . . . .
H60 H 0.976494 0.144641 0.769438 0.084 Uiso 1 1 calc R U . . .
C61 C 0.8977(7) 0.1706(6) 0.6953(4) 0.074(2) Uani 1 1 d . . . . .
C62 C 0.8054(7) 0.1712(7) 0.6729(4) 0.080(2) Uani 1 1 d . . . . .
H62 H 0.796364 0.190260 0.632637 0.096 Uiso 1 1 calc R U . . .
C63 C 0.7256(7) 0.1433(6) 0.7107(4) 0.073(2) Uani 1 1 d . . . . .
H63 H 0.662348 0.142954 0.695971 0.087 Uiso 1 1 calc R U . . .
C64 C 0.3414(4) 0.0503(4) 0.9642(3) 0.0373(13) Uani 1 1 d . . . . .
C65 C 0.2310(4) 0.0854(4) 0.9617(3) 0.0360(13) Uani 1 1 d . . . . .
C66 C 0.1700(5) 0.0699(5) 1.0123(3) 0.0468(15) Uani 1 1 d . . . . .
H66 H 0.196908 0.037098 1.047762 0.056 Uiso 1 1 calc R U . . .
C67 C 0.0694(5) 0.1029(5) 1.0100(3) 0.0562(18) Uani 1 1 d . . . . .
H67 H 0.028081 0.093084 1.043919 0.067 Uiso 1 1 calc R U . . .
C68 C 0.0306(5) 0.1510(5) 0.9568(4) 0.059(2) Uani 1 1 d . . . . .
C69 C 0.0894(5) 0.1657(5) 0.9058(3) 0.0587(18) Uani 1 1 d . . . . .
H69 H 0.061930 0.196464 0.870094 0.070 Uiso 1 1 calc R U . . .
C70 C 0.1892(5) 0.1339(5) 0.9090(3) 0.0485(16) Uani 1 1 d . . . . .
H70 H 0.230341 0.145005 0.875131 0.058 Uiso 1 1 calc R U . . .
Br2 Br -0.11384(8) 0.64595(11) 0.56948(11) 0.2009(10) Uani 1 1 d . . . . .
Br4 Br 1.00935(8) 0.42316(7) 0.83428(5) 0.0992(4) Uani 1 1 d . . . . .
Cu2 Cu 0.52514(6) 0.45641(5) 0.59243(4) 0.0462(2) Uani 1 1 d . . . . .
O1 O 0.6537(3) 0.4281(3) 0.6325(2) 0.0564(12) Uani 1 1 d . . . . .
O2 O 0.5545(4) 0.4407(5) 0.7102(3) 0.0833(17) Uani 1 1 d . . . . .
O3 O 0.3796(3) 0.4775(3) 0.5897(2) 0.0566(12) Uani 1 1 d . . . . .
O4 O 0.3800(4) 0.5341(4) 0.4945(3) 0.0728(15) Uani 1 1 d . . . . .
N4 N 0.5332(4) 0.6075(4) 0.5882(2) 0.0488(13) Uani 1 1 d . . . . .
N5 N 0.5168(4) 1.3066(4) 0.5920(3) 0.0513(14) Uani 1 1 d . . . . .
C19 C 0.3371(5) 0.5180(5) 0.5424(4) 0.0494(17) Uani 1 1 d . . . . .
C20 C 0.2267(5) 0.5478(5) 0.5493(3) 0.0526(17) Uani 1 1 d . . . . .
C21 C 0.1718(6) 0.5821(6) 0.4991(4) 0.081(3) Uani 1 1 d . . . . .
H21 H 0.202015 0.586969 0.461589 0.097 Uiso 1 1 calc R U . . .
C22 C 0.0641(8) 0.6102(7) 0.5078(7) 0.111(4) Uani 1 1 d . . . . .
H22 H 0.022704 0.630405 0.475857 0.133 Uiso 1 1 calc R U . . .
C23 C 0.0259(7) 0.6056(8) 0.5656(7) 0.103(4) Uani 1 1 d . . . . .
C24 C 0.0779(7) 0.5745(8) 0.6118(6) 0.106(4) Uani 1 1 d . . . . .
H24 H 0.048217 0.571269 0.649360 0.128 Uiso 1 1 calc R U . . .
C25 C 0.1797(6) 0.5457(7) 0.6039(4) 0.085(3) Uani 1 1 d . . . . .
H25 H 0.217782 0.524108 0.637186 0.102 Uiso 1 1 calc R U . . .
C26 C 0.6388(5) 0.4300(5) 0.6865(4) 0.0537(17) Uani 1 1 d . . . . .
C27 C 0.7306(5) 0.4254(5) 0.7221(3) 0.0560(18) Uani 1 1 d . . . . .
C28 C 0.8234(5) 0.4244(6) 0.6959(3) 0.064(2) Uani 1 1 d . . . . .
H28 H 0.831665 0.424807 0.655602 0.076 Uiso 1 1 calc R U . . .
C29 C 0.9069(6) 0.4230(6) 0.7300(4) 0.078(2) Uani 1 1 d . . . . .
H29 H 0.971094 0.423582 0.712500 0.093 Uiso 1 1 calc R U . . .
C30 C 0.8930(6) 0.4205(6) 0.7904(4) 0.065(2) Uani 1 1 d . . . . .
C31 C 0.8025(7) 0.4194(7) 0.8167(4) 0.082(3) Uani 1 1 d . . . . .
H31 H 0.794358 0.417312 0.857161 0.098 Uiso 1 1 calc R U . . .
C32 C 0.7215(6) 0.4215(7) 0.7828(4) 0.077(2) Uani 1 1 d . . . . .
H32 H 0.657790 0.420377 0.800948 0.092 Uiso 1 1 calc R U . . .
C45 C 0.6162(5) 0.6507(5) 0.5666(4) 0.076(3) Uani 1 1 d . . . . .
H45 H 0.670154 0.609324 0.554472 0.091 Uiso 1 1 calc R U . . .
C46 C 0.6263(5) 0.7519(5) 0.5612(4) 0.079(3) Uani 1 1 d . . . . .
H46 H 0.685202 0.778141 0.544733 0.094 Uiso 1 1 calc R U . . .
C47 C 0.5480(5) 0.8166(4) 0.5806(3) 0.0477(16) Uani 1 1 d . . . . .
C48 C 0.4626(5) 0.7718(5) 0.6031(3) 0.0514(17) Uani 1 1 d . . . . .
H48 H 0.408096 0.811106 0.616461 0.062 Uiso 1 1 calc R U . . .
C49 C 0.4574(5) 0.6695(5) 0.6059(3) 0.0496(16) Uani 1 1 d . . . . .
H49 H 0.398264 0.641718 0.620732 0.060 Uiso 1 1 calc R U . . .
C50 C 0.5595(5) 0.9247(5) 0.5767(3) 0.0561(18) Uani 1 1 d . . . . .
H50 H 0.618963 0.947872 0.558852 0.067 Uiso 1 1 calc R U . . .
C51 C 0.4945(5) 0.9929(5) 0.5958(3) 0.0577(18) Uani 1 1 d . . . . .
H51 H 0.434914 0.968978 0.612911 0.069 Uiso 1 1 calc R U . . .
C52 C 0.5036(5) 1.0994(5) 0.5935(3) 0.0500(16) Uani 1 1 d . . . . .
C53 C 0.4315(6) 1.1568(5) 0.6220(4) 0.071(2) Uani 1 1 d . . . . .
H53 H 0.377069 1.126497 0.642200 0.085 Uiso 1 1 calc R U . . .
C54 C 0.4405(6) 1.2585(6) 0.6204(4) 0.070(2) Uani 1 1 d . . . . .
H54 H 0.391482 1.295377 0.639836 0.084 Uiso 1 1 calc R U . . .
C55 C 0.5830(5) 1.1498(5) 0.5657(3) 0.0596(19) Uani 1 1 d . . . . .
H55 H 0.634012 1.114455 0.546587 0.072 Uiso 1 1 calc R U . . .
C56 C 0.5875(5) 1.2511(5) 0.5659(3) 0.0571(18) Uani 1 1 d . . . . .
H56 H 0.642326 1.282537 0.547123 0.069 Uiso 1 1 calc R U . . .
Br5 Br 0.11182(7) 0.34510(7) 1.08697(4) 0.0821(3) Uani 1 1 d . . . . .
Cu3 Cu 0.22802(5) 0.77411(6) 0.76175(3) 0.0429(2) Uani 1 1 d . . . . .
O1AA O 0.2222(4) 0.8942(9) 0.6884(3) 0.116(4) Uani 0.8 1 d . . P . .
O2AA O 0.2246(5) 0.7514(9) 0.6608(4) 0.119(4) Uani 0.8 1 d . . P . .
O5 O 0.2252(3) 0.6811(3) 0.83781(18) 0.0460(10) Uani 1 1 d . . . . .
O6 O 0.2554(4) 0.5374(4) 0.8031(2) 0.0745(15) Uani 1 1 d . . . . .
O16 O 0.2144(4) 0.9030(4) 0.8225(2) 0.0682(14) Uani 1 1 d . . . . .
N00L N 0.3784(4) 0.7689(4) 0.7561(2) 0.0494(14) Uani 1 1 d . . . . .
N3 N 1.0777(3) 0.7774(4) 0.7593(2) 0.0440(12) Uani 1 1 d . . . . .
C0AA C 0.2176(7) 0.8374(8) 0.6561(5) 0.079(3) Uani 1 1 d . U . . .
C33 C 0.4246(5) 0.8526(7) 0.7522(3) 0.062(2) Uani 1 1 d . . . . .
H33 H 0.386191 0.914441 0.750948 0.074 Uiso 1 1 calc R U . . .
C34 C 0.5292(6) 0.8513(8) 0.7498(3) 0.074(3) Uani 1 1 d . . . . .
H34 H 0.559591 0.911230 0.748075 0.089 Uiso 1 1 calc R U . . .
C35 C 0.5873(5) 0.7599(10) 0.7500(3) 0.087(3) Uani 1 1 d . . . . .
C36 C 0.5380(5) 0.6748(8) 0.7532(3) 0.077(3) Uani 1 1 d . . . . .
H36 H 0.573944 0.611742 0.754153 0.092 Uiso 1 1 calc R U . . .
C37 C 0.4363(5) 0.6828(6) 0.7549(3) 0.0599(19) Uani 1 1 d . . . . .
H37 H 0.404701 0.623992 0.755323 0.072 Uiso 1 1 calc R U . . .
C38 C 0.6990(8) 0.7367(10) 0.7500(5) 0.058(3) Uani 0.72 1 d . . P A 1
H38 H 0.726321 0.670259 0.750151 0.070 Uiso 0.72 1 calc R U P A 1
C39 C 0.7576(9) 0.8065(11) 0.7497(5) 0.055(3) Uani 0.72 1 d . . P A 1
H39 H 0.729699 0.873010 0.748372 0.067 Uiso 0.72 1 calc R U P A 1
C40 C 0.8690(5) 0.7852(7) 0.7513(3) 0.063(2) Uani 1 1 d . . . . .
C41 C 0.9303(5) 0.6972(6) 0.7545(4) 0.071(2) Uani 1 1 d . . . . .
H41 H 0.902332 0.637047 0.753085 0.085 Uiso 1 1 calc R U . . .
C42 C 1.0320(5) 0.6951(5) 0.7597(3) 0.0587(19) Uani 1 1 d . . . . .
H42 H 1.070247 0.632770 0.763605 0.070 Uiso 1 1 calc R U . . .
C43 C 1.0192(5) 0.8647(6) 0.7537(4) 0.067(2) Uani 1 1 d . . . . .
H43 H 1.049298 0.924837 0.751792 0.081 Uiso 1 1 calc R U . . .
C44 C 0.9169(5) 0.8700(7) 0.7506(4) 0.076(2) Uani 1 1 d . . . . .
H44 H 0.879632 0.932700 0.747993 0.091 Uiso 1 1 calc R U . . .
C71 C 0.2316(4) 0.5835(5) 0.8429(3) 0.0454(15) Uani 1 1 d . . . . .
C72 C 0.2047(4) 0.5268(5) 0.9034(3) 0.0408(14) Uani 1 1 d . . . . .
C73 C 0.1658(5) 0.5775(5) 0.9484(3) 0.0515(16) Uani 1 1 d . . . . .
H73 H 0.158617 0.648151 0.942153 0.062 Uiso 1 1 calc R U . . .
C74 C 0.1384(6) 0.5231(5) 1.0015(3) 0.0606(19) Uani 1 1 d . . . . .
H74 H 0.111147 0.556969 1.031152 0.073 Uiso 1 1 calc R U . . .
C75 C 0.1503(5) 0.4204(5) 1.0117(3) 0.0528(17) Uani 1 1 d . . . . .
C76 C 0.1889(5) 0.3667(5) 0.9696(3) 0.0558(18) Uani 1 1 d . . . . .
H76 H 0.196628 0.296005 0.977324 0.067 Uiso 1 1 calc R U . . .
C77 C 0.2165(5) 0.4217(5) 0.9142(3) 0.0504(16) Uani 1 1 d . . . . .
H77 H 0.243066 0.387171 0.884673 0.060 Uiso 1 1 calc R U . . .
C78 C 0.1528(8) 0.8920(7) 0.8729(4) 0.095(3) Uani 1 1 d . . . . .
H78A H 0.108708 0.952908 0.872856 0.142 Uiso 1 1 calc R U . . .
H78B H 0.193229 0.880131 0.907044 0.142 Uiso 1 1 calc R U . . .
H78C H 0.113668 0.835492 0.873940 0.142 Uiso 1 1 calc R U . . .
C38A C 0.6885(18) 0.820(2) 0.7467(10) 0.036(5) Uani 0.28 1 d . . P A 2
H38A H 0.693120 0.888584 0.745455 0.043 Uiso 0.28 1 calc R U P A 2
C39A C 0.7643(18) 0.745(2) 0.7462(11) 0.039(6) Uani 0.28 1 d . . P A 2
H39A H 0.755285 0.678020 0.743181 0.047 Uiso 0.28 1 calc R U P A 2
Br6 Br 0.10778(10) 1.06075(10) 0.40009(5) 0.1230(5) Uani 1 1 d . . . B 2
C13 C 0.1928(6) 0.9055(11) 0.5892(4) 0.086(3) Uani 1 1 d . . . B 2
C14 C 0.1717(6) 0.8518(7) 0.5488(4) 0.080(2) Uani 1 1 d . . . B 2
H14 H 0.174218 0.781372 0.559362 0.096 Uiso 1 1 calc R U . B 2
C15 C 0.1467(7) 0.8953(7) 0.4931(4) 0.076(2) Uani 1 1 d . . . B 2
H15 H 0.133218 0.855310 0.466060 0.091 Uiso 1 1 calc R U . B 2
C16 C 0.1417(6) 0.9987(6) 0.4772(3) 0.066(2) Uani 1 1 d . . . B 2
C17 C 0.1616(7) 1.0573(7) 0.5175(5) 0.089(3) Uani 1 1 d . . . B 2
H17 H 0.158762 1.127742 0.507491 0.107 Uiso 1 1 calc R U . B 2
C18 C 0.1858(7) 1.0073(11) 0.5732(5) 0.096(3) Uani 1 1 d . . . B 2
H18 H 0.197992 1.046021 0.601166 0.115 Uiso 1 1 calc R U . B 2
O0AA O 0.3606(7) 0.1768(7) 0.7700(4) 0.063(3) Uani 0.5 1 d . . P C 2
H0AA H 0.327381 0.237159 0.757127 0.095 Uiso 0.5 1 d R U P C 2
H0AB H 0.356391 0.168159 0.807837 0.095 Uiso 0.5 1 d R U P C 2
O13 O 0.1940(8) 0.0906(7) 0.7615(4) 0.068(3) Uani 0.5 1 d . . P D 1
H13A H 0.190760 0.029302 0.779403 0.102 Uiso 0.5 1 d R U P D 1
H13B H 0.262750 0.102302 0.758403 0.102 Uiso 0.5 1 d R U P D 1
O15 O 0.3618(7) 0.3845(7) 0.7481(5) 0.069(3) Uani 0.5 1 d . . P E 1
H15A H 0.410680 0.385227 0.768245 0.103 Uiso 0.5 1 d R U P E 1
H15B H 0.355680 0.433227 0.720255 0.103 Uiso 0.5 1 d R U P E 1

loop_
_atom_site_aniso_label
_atom_site_aniso_U_11
_atom_site_aniso_U_22
_atom_site_aniso_U_33
_atom_site_aniso_U_23
_atom_site_aniso_U_13
_atom_site_aniso_U_12
Br1 0.0360(4) 0.0741(6) 0.1514(9) -0.0175(6) -0.0065(5) 0.0075(4)
Br3 0.1028(8) 0.1589(11) 0.0959(8) -0.0021(7) 0.0455(6) -0.0233(8)
Cu1 0.0342(4) 0.0233(3) 0.0552(5) -0.0063(3) -0.0023(3) -0.0018(3)
O7 0.037(2) 0.033(2) 0.071(3) -0.001(2) 0.001(2) -0.0001(19)
O8 0.046(3) 0.048(3) 0.056(3) -0.005(2) -0.012(2) 0.003(2)
O9 0.049(3) 0.105(5) 0.080(4) 0.001(3) -0.008(3) -0.014(3)
O10 0.046(3) 0.041(2) 0.054(3) -0.005(2) 0.004(2) -0.007(2)
N1 0.035(3) 0.031(3) 0.056(3) -0.011(2) -0.003(2) -0.002(2)
N2 0.034(3) 0.031(3) 0.044(3) -0.008(2) -0.006(2) -0.002(2)
C1 0.052(4) 0.032(3) 0.078(5) -0.010(3) -0.027(4) 0.002(3)
C2 0.054(4) 0.024(3) 0.082(5) -0.005(3) -0.029(4) 0.005(3)
C3 0.039(3) 0.028(3) 0.053(4) -0.005(3) -0.005(3) -0.004(3)
C4 0.045(4) 0.038(4) 0.076(5) -0.012(3) -0.017(3) -0.008(3)
C5 0.039(4) 0.035(3) 0.067(4) -0.005(3) -0.012(3) 0.001(3)
C6 0.051(4) 0.029(3) 0.068(4) -0.014(3) -0.012(3) -0.005(3)
C7 0.050(4) 0.026(3) 0.069(4) -0.013(3) -0.006(3) -0.006(3)
C8 0.044(4) 0.028(3) 0.055(4) -0.016(3) -0.001(3) -0.006(3)
C9 0.035(3) 0.035(3) 0.050(4) -0.010(3) -0.005(3) -0.006(3)
C10 0.041(3) 0.034(3) 0.050(4) -0.006(3) -0.008(3) 0.005(3)
C11 0.035(3) 0.040(4) 0.084(5) -0.022(3) -0.013(3) -0.006(3)
C12 0.045(4) 0.029(3) 0.085(5) -0.014(3) -0.016(3) 0.000(3)
C57 0.051(4) 0.039(4) 0.065(5) -0.014(3) 0.004(4) -0.004(3)
C58 0.062(5) 0.036(4) 0.059(5) -0.011(3) 0.005(4) -0.004(3)
C59 0.058(5) 0.065(5) 0.062(5) -0.007(4) 0.002(4) -0.016(4)
C60 0.048(4) 0.088(6) 0.075(6) -0.008(4) 0.004(4) -0.019(4)
C61 0.079(6) 0.072(5) 0.068(6) -0.012(4) 0.019(5) -0.006(5)
C62 0.086(7) 0.098(7) 0.047(5) 0.003(4) 0.003(5) 0.003(5)
C63 0.078(6) 0.079(6) 0.061(5) -0.017(4) -0.002(4) 0.000(5)
C64 0.042(3) 0.022(3) 0.051(4) -0.011(3) -0.007(3) -0.004(3)
C65 0.035(3) 0.025(3) 0.048(4) -0.007(2) -0.003(3) -0.002(2)
C66 0.046(4) 0.043(4) 0.051(4) -0.007(3) -0.007(3) -0.005(3)
C67 0.043(4) 0.053(4) 0.070(5) -0.007(4) 0.010(3) -0.006(3)
C68 0.037(4) 0.036(4) 0.107(6) -0.024(4) -0.004(4) -0.001(3)
C69 0.051(4) 0.057(4) 0.069(5) -0.012(4) -0.018(4) 0.004(3)
C70 0.036(3) 0.052(4) 0.054(4) -0.006(3) -0.004(3) 0.007(3)
Br2 0.0435(6) 0.1019(9) 0.435(3) -0.0048(13) 0.0076(11) 0.0112(6)
Br4 0.0883(7) 0.0777(6) 0.1309(9) 0.0028(6) -0.0606(6) -0.0129(5)
Cu2 0.0408(4) 0.0322(4) 0.0662(5) -0.0088(3) -0.0101(4) -0.0020(3)
O1 0.054(3) 0.053(3) 0.064(3) -0.019(2) -0.014(2) 0.006(2)
O2 0.047(3) 0.112(5) 0.092(4) -0.017(3) -0.005(3) -0.008(3)
O3 0.045(3) 0.050(3) 0.071(3) 0.000(2) -0.010(2) -0.004(2)
O4 0.063(3) 0.082(4) 0.073(4) -0.017(3) 0.010(3) -0.009(3)
N4 0.033(3) 0.039(3) 0.074(4) -0.009(3) -0.002(3) -0.003(2)
N5 0.044(3) 0.043(3) 0.068(4) -0.013(3) -0.001(3) -0.006(3)
C19 0.049(4) 0.030(3) 0.072(5) -0.014(3) -0.007(4) -0.011(3)
C20 0.047(4) 0.035(3) 0.071(5) 0.004(3) -0.001(4) -0.002(3)
C21 0.060(5) 0.071(6) 0.106(7) 0.012(5) -0.026(5) -0.014(4)
C22 0.080(7) 0.053(5) 0.190(12) 0.021(7) -0.079(8) 0.002(5)
C23 0.051(6) 0.074(7) 0.168(12) 0.017(7) 0.001(7) -0.004(5)
C24 0.052(6) 0.096(8) 0.160(11) -0.003(7) 0.028(6) -0.007(5)
C25 0.062(5) 0.081(6) 0.106(7) -0.011(5) 0.018(5) -0.008(5)
C26 0.044(4) 0.043(4) 0.076(5) -0.012(3) -0.010(4) -0.004(3)
C27 0.053(4) 0.042(4) 0.073(5) -0.008(3) -0.017(4) -0.003(3)
C28 0.046(4) 0.079(5) 0.066(5) -0.011(4) 0.001(4) -0.010(4)
C29 0.040(4) 0.080(6) 0.113(8) -0.010(5) -0.003(4) -0.014(4)
C30 0.072(6) 0.052(4) 0.072(6) -0.001(4) -0.030(4) -0.006(4)
C31 0.081(6) 0.109(7) 0.059(5) -0.012(5) -0.018(5) -0.016(5)
C32 0.058(5) 0.106(7) 0.063(5) -0.005(5) -0.003(4) -0.014(5)
C45 0.037(4) 0.045(4) 0.145(8) -0.023(5) 0.011(4) 0.001(3)
C46 0.032(4) 0.047(4) 0.161(9) -0.033(5) 0.029(4) -0.012(3)
C47 0.044(4) 0.031(3) 0.070(4) -0.013(3) 0.004(3) -0.003(3)
C48 0.041(4) 0.045(4) 0.070(5) -0.020(3) 0.007(3) -0.004(3)
C49 0.045(4) 0.041(4) 0.064(4) -0.012(3) 0.007(3) -0.011(3)
C50 0.044(4) 0.039(4) 0.082(5) -0.004(3) 0.013(4) -0.009(3)
C51 0.053(4) 0.039(4) 0.079(5) -0.012(3) 0.014(4) -0.003(3)
C52 0.050(4) 0.041(4) 0.062(4) -0.014(3) -0.002(3) -0.008(3)
C53 0.065(5) 0.035(4) 0.113(7) -0.021(4) 0.035(5) -0.014(4)
C54 0.071(5) 0.056(5) 0.084(6) -0.022(4) 0.023(4) -0.005(4)
C55 0.054(4) 0.032(3) 0.093(5) -0.021(3) 0.018(4) -0.001(3)
C56 0.044(4) 0.042(4) 0.084(5) -0.009(3) 0.015(4) -0.008(3)
Br5 0.0816(6) 0.0798(6) 0.0728(6) 0.0165(4) 0.0015(4) -0.0066(5)
Cu3 0.0184(3) 0.0514(5) 0.0561(5) 0.0001(4) -0.0026(3) -0.0058(3)
O1AA 0.018(3) 0.251(12) 0.083(5) -0.042(7) -0.004(3) 0.005(5)
O2AA 0.044(4) 0.187(10) 0.088(6) 0.064(6) 0.007(4) 0.005(5)
O5 0.039(2) 0.043(3) 0.055(3) -0.005(2) -0.0038(19) -0.0035(19)
O6 0.094(4) 0.064(3) 0.068(3) -0.022(3) 0.017(3) -0.012(3)
O16 0.053(3) 0.068(3) 0.088(4) -0.026(3) 0.011(3) -0.013(3)
N00L 0.023(3) 0.069(4) 0.057(3) -0.009(3) -0.003(2) -0.011(3)
N3 0.022(2) 0.053(3) 0.055(3) -0.004(2) -0.001(2) -0.003(2)
C0AA 0.077(3) 0.079(3) 0.079(3) -0.0139(11) -0.0020(10) -0.0067(10)
C33 0.029(3) 0.091(6) 0.065(5) -0.007(4) 0.001(3) -0.018(4)
C34 0.047(5) 0.123(8) 0.058(5) -0.012(5) 0.000(4) -0.048(5)
C35 0.019(3) 0.187(11) 0.056(5) -0.023(6) -0.001(3) -0.010(5)
C36 0.021(3) 0.128(8) 0.078(6) -0.019(5) -0.002(3) 0.015(4)
C37 0.036(4) 0.077(5) 0.067(5) -0.019(4) -0.004(3) 0.007(4)
C38 0.023(6) 0.083(10) 0.072(7) -0.023(6) 0.003(5) -0.007(6)
C39 0.031(7) 0.048(7) 0.088(8) -0.010(6) -0.002(5) -0.011(6)
C40 0.027(3) 0.108(7) 0.048(4) 0.005(4) -0.007(3) -0.008(4)
C41 0.040(4) 0.072(5) 0.099(6) 0.009(4) -0.020(4) -0.029(4)
C42 0.039(4) 0.047(4) 0.085(5) 0.006(4) -0.013(4) -0.006(3)
C43 0.034(4) 0.062(5) 0.107(6) -0.018(4) -0.009(4) 0.001(4)
C44 0.030(4) 0.089(6) 0.109(7) -0.025(5) -0.015(4) 0.013(4)
C71 0.030(3) 0.051(4) 0.054(4) -0.006(3) -0.007(3) -0.001(3)
C72 0.029(3) 0.042(3) 0.052(4) -0.006(3) -0.010(3) -0.001(3)
C73 0.056(4) 0.041(4) 0.058(4) -0.010(3) -0.003(3) -0.004(3)
C74 0.069(5) 0.053(4) 0.059(5) -0.010(4) -0.005(4) 0.002(4)
C75 0.049(4) 0.053(4) 0.055(4) 0.002(3) -0.012(3) -0.014(3)
C76 0.059(4) 0.041(4) 0.068(5) -0.006(3) -0.016(4) -0.003(3)
C77 0.050(4) 0.041(4) 0.061(4) -0.011(3) -0.010(3) 0.001(3)
C78 0.104(8) 0.087(7) 0.099(7) -0.038(6) 0.017(6) -0.012(6)
C38A 0.020(12) 0.037(14) 0.055(14) -0.020(11) -0.006(10) -0.004(10)
C39A 0.017(13) 0.022(12) 0.082(18) -0.008(12) -0.005(11) -0.011(11)
Br6 0.1353(10) 0.1404(10) 0.0697(6) 0.0282(6) -0.0058(6) 0.0176(8)
C13 0.041(5) 0.143(10) 0.071(6) -0.015(7) 0.007(4) 0.000(6)
C14 0.070(6) 0.080(6) 0.081(6) 0.004(5) 0.004(5) 0.002(5)
C15 0.086(6) 0.085(6) 0.058(5) -0.016(4) -0.004(4) -0.010(5)
C16 0.069(5) 0.070(5) 0.051(4) 0.005(4) 0.001(4) -0.006(4)
C17 0.087(7) 0.077(6) 0.102(8) -0.016(6) 0.008(6) -0.009(5)
C18 0.060(6) 0.155(11) 0.089(8) -0.070(8) -0.002(5) -0.002(7)
O0AA 0.055(6) 0.071(7) 0.054(6) 0.008(5) -0.013(5) 0.004(5)
O13 0.095(8) 0.056(6) 0.044(5) 0.014(4) 0.004(5) -0.010(6)
O15 0.054(6) 0.067(6) 0.096(8) -0.041(6) 0.028(5) -0.022(5)

loop_
_atom_type_symbol
_atom_type_description
_atom_type_scat_dispersion_real
_atom_type_scat_dispersion_imag
_atom_type_scat_source
C C 0.0033 0.0016 'International Tables Vol C Tables 4.2.6.8 and 6.1.1.4'
H H 0.0000 0.0000 'International Tables Vol C Tables 4.2.6.8 and 6.1.1.4'
Br Br -0.2901 2.4595 'International Tables Vol C Tables 4.2.6.8 and 6.1.1.4'
Cu Cu 0.3201 1.2651 'International Tables Vol C Tables 4.2.6.8 and 6.1.1.4'
N N 0.0061 0.0033 'International Tables Vol C Tables 4.2.6.8 and 6.1.1.4'
O O 0.0106 0.0060 'International Tables Vol C Tables 4.2.6.8 and 6.1.1.4'

loop_
_geom_angle_atom_site_label_1
_geom_angle_atom_site_label_2
_geom_angle_atom_site_label_3
_geom_angle
_geom_angle_site_symmetry_1
_geom_angle_site_symmetry_3
_geom_angle_publ_flag
O7 Cu1 O10 154.80(19) . . ?
O7 Cu1 N2 92.36(18) . 1_545 ?
O10 Cu1 N2 92.87(18) . 1_545 ?
O7 Cu1 N1 86.72(18) . . ?
O10 Cu1 N1 88.41(18) . . ?
N2 Cu1 N1 178.6(2) 1_545 . ?
O7 Cu1 O8 118.04(18) . 2_657 ?
O10 Cu1 O8 86.58(18) . 2_657 ?
N2 Cu1 O8 90.19(17) 1_545 2_657 ?
N1 Cu1 O8 89.32(18) . 2_657 ?
C64 O7 Cu1 124.7(4) . . ?
C64 O8 Cu1 156.5(4) . 2_657 ?
C57 O10 Cu1 107.5(4) . . ?
C1 N1 C5 116.3(5) . . ?
C1 N1 Cu1 121.9(4) . . ?
C5 N1 Cu1 121.7(4) . . ?
C10 N2 C11 116.9(5) . . ?
C10 N2 Cu1 123.0(4) . 1_565 ?
C11 N2 Cu1 120.0(4) . 1_565 ?
N1 C1 C2 123.5(6) . . ?
N1 C1 H1 118.3 . . ?
C2 C1 H1 118.3 . . ?
C1 C2 C3 120.6(6) . . ?
C1 C2 H2 119.7 . . ?
C3 C2 H2 119.7 . . ?
C4 C3 C2 115.9(5) . . ?
C4 C3 C6 121.3(6) . . ?
C2 C3 C6 122.8(5) . . ?
C3 C4 C5 121.4(6) . . ?
C3 C4 H4 119.3 . . ?
C5 C4 H4 119.3 . . ?
N1 C5 C4 122.3(6) . . ?
N1 C5 H5 118.9 . . ?
C4 C5 H5 118.9 . . ?
C7 C6 C3 126.0(6) . . ?
C7 C6 H6 117.0 . . ?
C3 C6 H6 117.0 . . ?
C6 C7 C8 126.6(6) . . ?
C6 C7 H7 116.7 . . ?
C8 C7 H7 116.7 . . ?
C12 C8 C9 116.9(5) . . ?
C12 C8 C7 123.4(6) . . ?
C9 C8 C7 119.7(5) . . ?
C10 C9 C8 119.4(5) . . ?
C10 C9 H9 120.3 . . ?
C8 C9 H9 120.3 . . ?
N2 C10 C9 123.8(5) . . ?
N2 C10 H10 118.1 . . ?
C9 C10 H10 118.1 . . ?
N2 C11 C12 122.3(6) . . ?
N2 C11 H11 118.8 . . ?
C12 C11 H11 118.8 . . ?
C11 C12 C8 120.6(6) . . ?
C11 C12 H12 119.7 . . ?
C8 C12 H12 119.7 . . ?
O9 C57 O10 122.9(6) . . ?
O9 C57 C58 120.4(7) . . ?
O10 C57 C58 116.7(6) . . ?
C59 C58 C63 120.2(7) . . ?
C59 C58 C57 121.1(7) . . ?
C63 C58 C57 118.8(7) . . ?
C58 C59 C60 120.8(7) . . ?
C58 C59 H59 119.6 . . ?
C60 C59 H59 119.6 . . ?
C61 C60 C59 118.3(8) . . ?
C61 C60 H60 120.9 . . ?
C59 C60 H60 120.9 . . ?
C62 C61 C60 121.8(7) . . ?
C62 C61 Br3 119.0(7) . . ?
C60 C61 Br3 119.2(7) . . ?
C61 C62 C63 119.2(8) . . ?
C61 C62 H62 120.4 . . ?
C63 C62 H62 120.4 . . ?
C62 C63 C58 119.7(8) . . ?
C62 C63 H63 120.1 . . ?
C58 C63 H63 120.1 . . ?
O8 C64 O7 125.6(6) . . ?
O8 C64 C65 119.4(6) . . ?
O7 C64 C65 115.0(5) . . ?
C66 C65 C70 119.1(6) . . ?
C66 C65 C64 120.1(5) . . ?
C70 C65 C64 120.8(5) . . ?
C67 C66 C65 120.0(6) . . ?
C67 C66 H66 120.0 . . ?
C65 C66 H66 120.0 . . ?
C66 C67 C68 119.1(7) . . ?
C66 C67 H67 120.4 . . ?
C68 C67 H67 120.4 . . ?
C69 C68 C67 121.9(6) . . ?
C69 C68 Br1 119.0(6) . . ?
C67 C68 Br1 119.2(6) . . ?
C70 C69 C68 118.2(7) . . ?
C70 C69 H69 120.9 . . ?
C68 C69 H69 120.9 . . ?
C69 C70 C65 121.7(6) . . ?
C69 C70 H70 119.2 . . ?
C65 C70 H70 119.2 . . ?
O3 Cu2 O1 154.3(2) . . ?
O3 Cu2 N4 90.46(19) . . ?
O1 Cu2 N4 89.9(2) . . ?
O3 Cu2 N5 89.2(2) . 1_545 ?
O1 Cu2 N5 91.6(2) . 1_545 ?
N4 Cu2 N5 177.0(2) . 1_545 ?
O3 Cu2 O4 119.4(2) . 2_666 ?
O1 Cu2 O4 86.3(2) . 2_666 ?
N4 Cu2 O4 89.0(2) . 2_666 ?
N5 Cu2 O4 88.5(2) 1_545 2_666 ?
C26 O1 Cu2 109.8(4) . . ?
C19 O3 Cu2 121.0(5) . . ?
C19 O4 Cu2 171.9(5) . 2_666 ?
C45 N4 C49 116.3(6) . . ?
C45 N4 Cu2 120.4(5) . . ?
C49 N4 Cu2 123.3(4) . . ?
C56 N5 C54 117.2(6) . . ?
C56 N5 Cu2 122.4(4) . 1_565 ?
C54 N5 Cu2 120.4(5) . 1_565 ?
O4 C19 O3 124.3(7) . . ?
O4 C19 C20 120.7(7) . . ?
O3 C19 C20 114.9(7) . . ?
C25 C20 C21 119.4(8) . . ?
C25 C20 C19 121.7(7) . . ?
C21 C20 C19 118.8(7) . . ?
C20 C21 C22 117.2(9) . . ?
C20 C21 H21 121.4 . . ?
C22 C21 H21 121.4 . . ?
C23 C22 C21 117.6(9) . . ?
C23 C22 H22 121.2 . . ?
C21 C22 H22 121.2 . . ?
C24 C23 C22 124.5(10) . . ?
C24 C23 Br2 122.9(11) . . ?
C22 C23 Br2 112.6(10) . . ?
C23 C24 C25 118.2(11) . . ?
C23 C24 H24 120.9 . . ?
C25 C24 H24 120.9 . . ?
C20 C25 C24 123.0(10) . . ?
C20 C25 H25 118.5 . . ?
C24 C25 H25 118.5 . . ?
O2 C26 O1 123.6(7) . . ?
O2 C26 C27 119.6(7) . . ?
O1 C26 C27 116.6(6) . . ?
C28 C27 C32 118.7(7) . . ?
C28 C27 C26 120.8(7) . . ?
C32 C27 C26 120.6(7) . . ?
C27 C28 C29 119.3(7) . . ?
C27 C28 H28 120.3 . . ?
C29 C28 H28 120.3 . . ?
C30 C29 C28 119.4(7) . . ?
C30 C29 H29 120.3 . . ?
C28 C29 H29 120.3 . . ?
C31 C30 C29 121.8(7) . . ?
C31 C30 Br4 120.7(7) . . ?
C29 C30 Br4 117.5(7) . . ?
C30 C31 C32 118.2(8) . . ?
C30 C31 H31 120.9 . . ?
C32 C31 H31 120.9 . . ?
C31 C32 C27 122.6(8) . . ?
C31 C32 H32 118.7 . . ?
C27 C32 H32 118.7 . . ?
N4 C45 C46 123.7(7) . . ?
N4 C45 H45 118.2 . . ?
C46 C45 H45 118.2 . . ?
C45 C46 C47 120.2(6) . . ?
C45 C46 H46 119.9 . . ?
C47 C46 H46 119.9 . . ?
C48 C47 C46 116.0(6) . . ?
C48 C47 C50 123.5(6) . . ?
C46 C47 C50 120.5(6) . . ?
C49 C48 C47 120.3(6) . . ?
C49 C48 H48 119.8 . . ?
C47 C48 H48 119.8 . . ?
N4 C49 C48 123.4(6) . . ?
N4 C49 H49 118.3 . . ?
C48 C49 H49 118.3 . . ?
C51 C50 C47 126.8(6) . . ?
C51 C50 H50 116.6 . . ?
C47 C50 H50 116.6 . . ?
C50 C51 C52 128.4(6) . . ?
C50 C51 H51 115.8 . . ?
C52 C51 H51 115.8 . . ?
C55 C52 C53 116.3(6) . . ?
C55 C52 C51 123.9(6) . . ?
C53 C52 C51 119.8(6) . . ?
C54 C53 C52 119.9(7) . . ?
C54 C53 H53 120.0 . . ?
C52 C53 H53 120.0 . . ?
N5 C54 C53 123.0(7) . . ?
N5 C54 H54 118.5 . . ?
C53 C54 H54 118.5 . . ?
C56 C55 C52 120.7(6) . . ?
C56 C55 H55 119.7 . . ?
C52 C55 H55 119.7 . . ?
N5 C56 C55 122.9(6) . . ?
N5 C56 H56 118.5 . . ?
C55 C56 H56 118.5 . . ?
O5 Cu3 N00L 93.9(2) . . ?
O5 Cu3 N3 89.92(19) . 1_455 ?
N00L Cu3 N3 174.5(2) . 1_455 ?
O5 Cu3 O1AA 170.0(3) . . ?
N00L Cu3 O1AA 89.1(2) . . ?
N3 Cu3 O1AA 87.9(2) 1_455 . ?
O5 Cu3 O16 83.48(18) . . ?
N00L Cu3 O16 92.8(2) . . ?
N3 Cu3 O16 91.60(19) 1_455 . ?
O1AA Cu3 O16 86.9(3) . . ?
O5 Cu3 O2AA 133.8(3) . . ?
N00L Cu3 O2AA 90.5(2) . . ?
N3 Cu3 O2AA 84.0(2) 1_455 . ?
O1AA Cu3 O2AA 55.6(3) . . ?
O16 Cu3 O2AA 142.3(3) . . ?
O5 Cu3 C0AA 160.4(3) . . ?
N00L Cu3 C0AA 91.2(3) . . ?
N3 Cu3 C0AA 83.9(3) 1_455 . ?
O1AA Cu3 C0AA 28.6(3) . . ?
O16 Cu3 C0AA 115.2(3) . . ?
O2AA Cu3 C0AA 27.1(3) . . ?
C0AA O1AA Cu3 91.3(9) . . ?
C0AA O2AA Cu3 78.0(8) . . ?
C71 O5 Cu3 123.6(4) . . ?
C78 O16 Cu3 119.7(5) . . ?
C33 N00L C37 116.8(6) . . ?
C33 N00L Cu3 120.8(5) . . ?
C37 N00L Cu3 122.5(5) . . ?
C42 N3 C43 116.2(5) . . ?
C42 N3 Cu3 122.2(4) . 1_655 ?
C43 N3 Cu3 121.5(4) . 1_655 ?
O2AA C0AA O1AA 134.7(13) . . ?
O2AA C0AA C13 117.4(11) . . ?
O1AA C0AA C13 107.9(10) . . ?
O2AA C0AA Cu3 74.9(7) . . ?
O1AA C0AA Cu3 60.1(7) . . ?
C13 C0AA Cu3 165.5(7) . . ?
N00L C33 C34 122.3(8) . . ?
N00L C33 H33 118.9 . . ?
C34 C33 H33 118.9 . . ?
C35 C34 C33 119.4(8) . . ?
C35 C34 H34 120.3 . . ?
C33 C34 H34 120.3 . . ?
C36 C35 C34 117.3(7) . . ?
C36 C35 C38 112.4(10) . . ?
C34 C35 C38 130.3(10) . . ?
C36 C35 C38A 153.2(12) . . ?
C34 C35 C38A 89.5(12) . . ?
C37 C36 C35 119.6(8) . . ?
C37 C36 H36 120.2 . . ?
C35 C36 H36 120.2 . . ?
N00L C37 C36 124.6(8) . . ?
N00L C37 H37 117.7 . . ?
C36 C37 H37 117.7 . . ?
C39 C38 C35 121.3(14) . . ?
C39 C38 H38 119.4 . . ?
C35 C38 H38 119.4 . . ?
C38 C39 C40 122.5(15) . . ?
C38 C39 H39 118.8 . . ?
C40 C39 H39 118.8 . . ?
C44 C40 C41 115.0(6) . . ?
C44 C40 C39 112.9(9) . . ?
C41 C40 C39 132.1(9) . . ?
C44 C40 C39A 144.4(12) . . ?
C41 C40 C39A 100.5(12) . . ?
C40 C41 C42 121.8(7) . . ?
C40 C41 H41 119.1 . . ?
C42 C41 H41 119.1 . . ?
N3 C42 C41 122.7(7) . . ?
N3 C42 H42 118.6 . . ?
C41 C42 H42 118.6 . . ?
N3 C43 C44 123.1(7) . . ?
N3 C43 H43 118.5 . . ?
C44 C43 H43 118.5 . . ?
C40 C44 C43 121.1(8) . . ?
C40 C44 H44 119.4 . . ?
C43 C44 H44 119.4 . . ?
O6 C71 O5 124.7(6) . . ?
O6 C71 C72 120.1(6) . . ?
O5 C71 C72 115.2(6) . . ?
C77 C72 C73 119.0(6) . . ?
C77 C72 C71 119.3(6) . . ?
C73 C72 C71 121.7(6) . . ?
C74 C73 C72 119.6(6) . . ?
C74 C73 H73 120.2 . . ?
C72 C73 H73 120.2 . . ?
C75 C74 C73 120.9(7) . . ?
C75 C74 H74 119.5 . . ?
C73 C74 H74 119.5 . . ?
C74 C75 C76 122.1(7) . . ?
C74 C75 Br5 120.3(6) . . ?
C76 C75 Br5 117.7(5) . . ?
C75 C76 C77 117.8(6) . . ?
C75 C76 H76 121.1 . . ?
C77 C76 H76 121.1 . . ?
C72 C77 C76 120.6(6) . . ?
C72 C77 H77 119.7 . . ?
C76 C77 H77 119.7 . . ?
O16 C78 H78A 109.5 . . ?
O16 C78 H78B 109.5 . . ?
H78A C78 H78B 109.5 . . ?
O16 C78 H78C 109.5 . . ?
H78A C78 H78C 109.5 . . ?
H78B C78 H78C 109.5 . . ?
C39A C38A C35 104(2) . . ?
C39A C38A H38A 128.2 . . ?
C35 C38A H38A 128.2 . . ?
C38A C39A C40 111(2) . . ?
C38A C39A H39A 124.4 . . ?
C40 C39A H39A 124.4 . . ?
C14 C13 C18 117.1(9) . . ?
C14 C13 C0AA 115.4(11) . . ?
C18 C13 C0AA 127.4(11) . . ?
C13 C14 C15 122.9(9) . . ?
C13 C14 H14 118.5 . . ?
C15 C14 H14 118.5 . . ?
C14 C15 C16 119.2(8) . . ?
C14 C15 H15 120.4 . . ?
C16 C15 H15 120.4 . . ?
C15 C16 C17 120.1(8) . . ?
C15 C16 Br6 119.9(7) . . ?
C17 C16 Br6 120.0(7) . . ?
C16 C17 C18 117.2(9) . . ?
C16 C17 H17 121.4 . . ?
C18 C17 H17 121.4 . . ?
C13 C18 C17 123.5(9) . . ?
C13 C18 H18 118.3 . . ?
C17 C18 H18 118.3 . . ?
H0AA O0AA H0AB 106.1 . . ?
H13A O13 H13B 106.5 . . ?
H15A O15 H15B 113.7 . . ?

loop_
_geom_bond_atom_site_label_1
_geom_bond_atom_site_label_2
_geom_bond_distance
_geom_bond_site_symmetry_2
_geom_bond_publ_flag
Br1 C68 1.909(7) . ?
Br3 C61 1.898(8) . ?
Cu1 O7 1.941(4) . ?
Cu1 O10 1.973(4) . ?
Cu1 N2 2.021(5) 1_545 ?
Cu1 N1 2.031(5) . ?
Cu1 O8 2.265(4) 2_657 ?
O7 C64 1.259(7) . ?
O8 C64 1.223(7) . ?
O9 C57 1.233(8) . ?
O10 C57 1.261(8) . ?
N1 C1 1.338(8) . ?
N1 C5 1.348(8) . ?
N2 C10 1.335(7) . ?
N2 C11 1.352(7) . ?
C1 C2 1.361(8) . ?
C1 H1 0.9300 . ?
C2 C3 1.386(8) . ?
C2 H2 0.9300 . ?
C3 C4 1.366(8) . ?
C3 C6 1.465(8) . ?
C4 C5 1.374(8) . ?
C4 H4 0.9300 . ?
C5 H5 0.9300 . ?
C6 C7 1.325(8) . ?
C6 H6 0.9300 . ?
C7 C8 1.477(8) . ?
C7 H7 0.9300 . ?
C8 C12 1.379(8) . ?
C8 C9 1.392(8) . ?
C9 C10 1.369(8) . ?
C9 H9 0.9300 . ?
C10 H10 0.9300 . ?
C11 C12 1.374(8) . ?
C11 H11 0.9300 . ?
C12 H12 0.9300 . ?
C57 C58 1.520(10) . ?
C58 C59 1.360(10) . ?
C58 C63 1.384(10) . ?
C59 C60 1.382(10) . ?
C59 H59 0.9300 . ?
C60 C61 1.375(11) . ?
C60 H60 0.9300 . ?
C61 C62 1.363(12) . ?
C62 C63 1.378(11) . ?
C62 H62 0.9300 . ?
C63 H63 0.9300 . ?
C64 C65 1.508(8) . ?
C65 C66 1.384(8) . ?
C65 C70 1.388(8) . ?
C66 C67 1.376(9) . ?
C66 H66 0.9300 . ?
C67 C68 1.383(10) . ?
C67 H67 0.9300 . ?
C68 C69 1.374(10) . ?
C69 C70 1.364(9) . ?
C69 H69 0.9300 . ?
C70 H70 0.9300 . ?
Br2 C23 1.898(10) . ?
Br4 C30 1.910(7) . ?
Cu2 O3 1.943(5) . ?
Cu2 O1 1.968(5) . ?
Cu2 N4 2.027(5) . ?
Cu2 N5 2.028(5) 1_545 ?
Cu2 O4 2.306(6) 2_666 ?
O1 C26 1.256(8) . ?
O2 C26 1.234(8) . ?
O3 C19 1.267(8) . ?
O4 C19 1.211(8) . ?
N4 C45 1.334(8) . ?
N4 C49 1.343(8) . ?
N5 C56 1.333(8) . ?
N5 C54 1.339(9) . ?
C19 C20 1.501(9) . ?
C20 C25 1.375(11) . ?
C20 C21 1.388(10) . ?
C21 C22 1.466(13) . ?
C21 H21 0.9300 . ?
C22 C23 1.397(16) . ?
C22 H22 0.9300 . ?
C23 C24 1.287(16) . ?
C24 C25 1.391(12) . ?
C24 H24 0.9300 . ?
C25 H25 0.9300 . ?
C26 C27 1.505(10) . ?
C27 C28 1.352(10) . ?
C27 C32 1.391(10) . ?
C28 C29 1.397(11) . ?
C28 H28 0.9300 . ?
C29 C30 1.391(12) . ?
C29 H29 0.9300 . ?
C30 C31 1.326(12) . ?
C31 C32 1.367(11) . ?
C31 H31 0.9300 . ?
C32 H32 0.9300 . ?
C45 C46 1.362(10) . ?
C45 H45 0.9300 . ?
C46 C47 1.401(9) . ?
C46 H46 0.9300 . ?
C47 C48 1.378(9) . ?
C47 C50 1.460(9) . ?
C48 C49 1.372(9) . ?
C48 H48 0.9300 . ?
C49 H49 0.9300 . ?
C50 C51 1.320(9) . ?
C50 H50 0.9300 . ?
C51 C52 1.440(9) . ?
C51 H51 0.9300 . ?
C52 C55 1.381(9) . ?
C52 C53 1.390(9) . ?
C53 C54 1.376(9) . ?
C53 H53 0.9300 . ?
C54 H54 0.9300 . ?
C55 C56 1.369(9) . ?
C55 H55 0.9300 . ?
C56 H56 0.9300 . ?
Br5 C75 1.916(7) . ?
Cu3 O5 1.962(4) . ?
Cu3 N00L 2.005(5) . ?
Cu3 N3 2.012(5) 1_455 ?
Cu3 O1AA 2.115(10) . ?
Cu3 O16 2.406(5) . ?
Cu3 O2AA 2.408(10) . ?
Cu3 C0AA 2.438(11) . ?
O1AA C0AA 1.166(12) . ?
O2AA C0AA 1.136(12) . ?
O5 C71 1.288(7) . ?
O6 C71 1.213(8) . ?
O16 C78 1.384(10) . ?
N00L C33 1.323(9) . ?
N00L C37 1.331(9) . ?
N3 C42 1.313(8) . ?
N3 C43 1.335(8) . ?
C0AA C13 1.677(14) . ?
C33 C34 1.396(10) . ?
C33 H33 0.9300 . ?
C34 C35 1.388(13) . ?
C34 H34 0.9300 . ?
C35 C36 1.363(13) . ?
C35 C38 1.497(13) . ?
C35 C38A 1.63(3) . ?
C36 C37 1.354(9) . ?
C36 H36 0.9300 . ?
C37 H37 0.9300 . ?
C38 C39 1.278(16) . ?
C38 H38 0.9300 . ?
C39 C40 1.492(13) . ?
C39 H39 0.9300 . ?
C40 C44 1.358(11) . ?
C40 C41 1.364(11) . ?
C40 C39A 1.57(3) . ?
C41 C42 1.369(9) . ?
C41 H41 0.9300 . ?
C42 H42 0.9300 . ?
C43 C44 1.368(10) . ?
C43 H43 0.9300 . ?
C44 H44 0.9300 . ?
C71 C72 1.507(9) . ?
C72 C77 1.382(8) . ?
C72 C73 1.395(9) . ?
C73 C74 1.359(9) . ?
C73 H73 0.9300 . ?
C74 C75 1.351(9) . ?
C74 H74 0.9300 . ?
C75 C76 1.363(10) . ?
C76 C77 1.406(9) . ?
C76 H76 0.9300 . ?
C77 H77 0.9300 . ?
C78 H78A 0.9600 . ?
C78 H78B 0.9600 . ?
C78 H78C 0.9600 . ?
C38A C39A 1.36(3) . ?
C38A H38A 0.9300 . ?
C39A H39A 0.9300 . ?
Br6 C16 1.883(7) . ?
C13 C14 1.335(13) . ?
C13 C18 1.346(14) . ?
C14 C15 1.358(12) . ?
C14 H14 0.9300 . ?
C15 C16 1.365(11) . ?
C15 H15 0.9300 . ?
C16 C17 1.373(12) . ?
C17 C18 1.378(14) . ?
C17 H17 0.9300 . ?
C18 H18 0.9300 . ?
O0AA H0AA 0.8944 . ?
O0AA H0AB 0.8589 . ?
O13 H13A 0.8553 . ?
O13 H13B 0.9460 . ?
O15 H15A 0.8243 . ?
O15 H15B 0.8312 . ?

loop_
_geom_torsion_atom_site_label_1
_geom_torsion_atom_site_label_2
_geom_torsion_atom_site_label_3
_geom_torsion_atom_site_label_4
_geom_torsion
_geom_torsion_site_symmetry_1
_geom_torsion_site_symmetry_2
_geom_torsion_site_symmetry_3
_geom_torsion_site_symmetry_4
_geom_torsion_publ_flag
C5 N1 C1 C2 1.0(10) . . . . ?
Cu1 N1 C1 C2 -178.1(6) . . . . ?
N1 C1 C2 C3 -1.8(11) . . . . ?
C1 C2 C3 C4 1.6(10) . . . . ?
C1 C2 C3 C6 -180.0(7) . . . . ?
C2 C3 C4 C5 -0.8(10) . . . . ?
C6 C3 C4 C5 -179.3(6) . . . . ?
C1 N1 C5 C4 -0.2(9) . . . . ?
Cu1 N1 C5 C4 178.9(5) . . . . ?
C3 C4 C5 N1 0.1(10) . . . . ?
C4 C3 C6 C7 -170.3(7) . . . . ?
C2 C3 C6 C7 11.3(11) . . . . ?
C3 C6 C7 C8 -176.7(6) . . . . ?
C6 C7 C8 C12 10.2(11) . . . . ?
C6 C7 C8 C9 -172.9(7) . . . . ?
C12 C8 C9 C10 -1.2(9) . . . . ?
C7 C8 C9 C10 -178.3(6) . . . . ?
C11 N2 C10 C9 1.4(9) . . . . ?
Cu1 N2 C10 C9 -175.1(5) 1_565 . . . ?
C8 C9 C10 N2 -0.1(9) . . . . ?
C10 N2 C11 C12 -1.4(9) . . . . ?
Cu1 N2 C11 C12 175.2(5) 1_565 . . . ?
N2 C11 C12 C8 0.1(11) . . . . ?
C9 C8 C12 C11 1.2(10) . . . . ?
C7 C8 C12 C11 178.2(6) . . . . ?
Cu1 O10 C57 O9 -11.5(8) . . . . ?
Cu1 O10 C57 C58 168.1(4) . . . . ?
O9 C57 C58 C59 173.5(7) . . . . ?
O10 C57 C58 C59 -6.1(9) . . . . ?
O9 C57 C58 C63 -4.8(10) . . . . ?
O10 C57 C58 C63 175.6(6) . . . . ?
C63 C58 C59 C60 -0.7(11) . . . . ?
C57 C58 C59 C60 -178.9(7) . . . . ?
C58 C59 C60 C61 0.2(12) . . . . ?
C59 C60 C61 C62 0.6(13) . . . . ?
C59 C60 C61 Br3 -179.5(6) . . . . ?
C60 C61 C62 C63 -0.9(14) . . . . ?
Br3 C61 C62 C63 179.2(7) . . . . ?
C61 C62 C63 C58 0.4(13) . . . . ?
C59 C58 C63 C62 0.3(11) . . . . ?
C57 C58 C63 C62 178.6(7) . . . . ?
Cu1 O8 C64 O7 68.5(13) 2_657 . . . ?
Cu1 O8 C64 C65 -113.8(10) 2_657 . . . ?
Cu1 O7 C64 O8 -5.0(8) . . . . ?
Cu1 O7 C64 C65 177.2(3) . . . . ?
O8 C64 C65 C66 12.5(8) . . . . ?
O7 C64 C65 C66 -169.6(5) . . . . ?
O8 C64 C65 C70 -167.8(6) . . . . ?
O7 C64 C65 C70 10.2(8) . . . . ?
C70 C65 C66 C67 -0.4(9) . . . . ?
C64 C65 C66 C67 179.3(5) . . . . ?
C65 C66 C67 C68 0.4(10) . . . . ?
C66 C67 C68 C69 0.7(10) . . . . ?
C66 C67 C68 Br1 -179.6(5) . . . . ?
C67 C68 C69 C70 -1.8(10) . . . . ?
Br1 C68 C69 C70 178.5(5) . . . . ?
C68 C69 C70 C65 1.7(10) . . . . ?
C66 C65 C70 C69 -0.7(9) . . . . ?
C64 C65 C70 C69 179.6(6) . . . . ?
Cu2 O3 C19 O4 10.2(9) . . . . ?
Cu2 O3 C19 C20 -168.7(4) . . . . ?
O4 C19 C20 C25 -169.2(7) . . . . ?
O3 C19 C20 C25 9.7(9) . . . . ?
O4 C19 C20 C21 8.3(10) . . . . ?
O3 C19 C20 C21 -172.8(6) . . . . ?
C25 C20 C21 C22 -2.6(11) . . . . ?
C19 C20 C21 C22 179.8(6) . . . . ?
C20 C21 C22 C23 3.3(13) . . . . ?
C21 C22 C23 C24 -3.0(16) . . . . ?
C21 C22 C23 Br2 179.2(6) . . . . ?
C22 C23 C24 C25 1.7(18) . . . . ?
Br2 C23 C24 C25 179.3(7) . . . . ?
C21 C20 C25 C24 1.5(13) . . . . ?
C19 C20 C25 C24 179.0(8) . . . . ?
C23 C24 C25 C20 -0.9(15) . . . . ?
Cu2 O1 C26 O2 4.9(8) . . . . ?
Cu2 O1 C26 C27 -171.1(4) . . . . ?
O2 C26 C27 C28 -173.0(7) . . . . ?
O1 C26 C27 C28 3.2(10) . . . . ?
O2 C26 C27 C32 7.3(11) . . . . ?
O1 C26 C27 C32 -176.5(7) . . . . ?
C32 C27 C28 C29 -2.0(11) . . . . ?
C26 C27 C28 C29 178.2(7) . . . . ?
C27 C28 C29 C30 1.2(12) . . . . ?
C28 C29 C30 C31 0.1(13) . . . . ?
C28 C29 C30 Br4 -178.0(6) . . . . ?
C29 C30 C31 C32 -0.5(13) . . . . ?
Br4 C30 C31 C32 177.5(7) . . . . ?
C30 C31 C32 C27 -0.4(14) . . . . ?
C28 C27 C32 C31 1.7(13) . . . . ?
C26 C27 C32 C31 -178.6(8) . . . . ?
C49 N4 C45 C46 -0.8(13) . . . . ?
Cu2 N4 C45 C46 178.6(7) . . . . ?
N4 C45 C46 C47 1.9(15) . . . . ?
C45 C46 C47 C48 -1.6(13) . . . . ?
C45 C46 C47 C50 178.1(8) . . . . ?
C46 C47 C48 C49 0.2(11) . . . . ?
C50 C47 C48 C49 -179.4(7) . . . . ?
C45 N4 C49 C48 -0.7(10) . . . . ?
Cu2 N4 C49 C48 180.0(5) . . . . ?
C47 C48 C49 N4 0.9(11) . . . . ?
C48 C47 C50 C51 3.2(12) . . . . ?
C46 C47 C50 C51 -176.4(8) . . . . ?
C47 C50 C51 C52 179.0(7) . . . . ?
C50 C51 C52 C55 5.1(13) . . . . ?
C50 C51 C52 C53 -172.7(8) . . . . ?
C55 C52 C53 C54 1.4(12) . . . . ?
C51 C52 C53 C54 179.4(8) . . . . ?
C56 N5 C54 C53 -1.9(12) . . . . ?
Cu2 N5 C54 C53 -179.4(7) 1_565 . . . ?
C52 C53 C54 N5 0.2(13) . . . . ?
C53 C52 C55 C56 -1.2(11) . . . . ?
C51 C52 C55 C56 -179.1(7) . . . . ?
C54 N5 C56 C55 2.1(11) . . . . ?
Cu2 N5 C56 C55 179.6(6) 1_565 . . . ?
C52 C55 C56 N5 -0.6(12) . . . . ?
Cu3 O2AA C0AA O1AA 6.8(13) . . . . ?
Cu3 O2AA C0AA C13 -171.8(8) . . . . ?
Cu3 O1AA C0AA O2AA -7.6(15) . . . . ?
Cu3 O1AA C0AA C13 171.1(6) . . . . ?
C37 N00L C33 C34 -3.0(10) . . . . ?
Cu3 N00L C33 C34 178.2(5) . . . . ?
N00L C33 C34 C35 1.6(11) . . . . ?
C33 C34 C35 C36 -0.6(11) . . . . ?
C33 C34 C35 C38 -177.6(8) . . . . ?
C33 C34 C35 C38A 180.0(10) . . . . ?
C34 C35 C36 C37 1.1(12) . . . . ?
C38 C35 C36 C37 178.6(7) . . . . ?
C38A C35 C36 C37 180(2) . . . . ?
C33 N00L C37 C36 3.6(11) . . . . ?
Cu3 N00L C37 C36 -177.6(6) . . . . ?
C35 C36 C37 N00L -2.7(12) . . . . ?
C36 C35 C38 C39 -177.1(10) . . . . ?
C34 C35 C38 C39 0.0(16) . . . . ?
C35 C38 C39 C40 178.2(8) . . . . ?
C38 C39 C40 C44 180.0(10) . . . . ?
C38 C39 C40 C41 -1.5(17) . . . . ?
C44 C40 C41 C42 3.2(12) . . . . ?
C39 C40 C41 C42 -175.2(9) . . . . ?
C39A C40 C41 C42 -179.8(12) . . . . ?
C43 N3 C42 C41 0.1(11) . . . . ?
Cu3 N3 C42 C41 -176.0(6) 1_655 . . . ?
C40 C41 C42 N3 -3.1(13) . . . . ?
C42 N3 C43 C44 2.4(11) . . . . ?
Cu3 N3 C43 C44 178.5(6) 1_655 . . . ?
C41 C40 C44 C43 -0.8(12) . . . . ?
C39 C40 C44 C43 178.0(8) . . . . ?
C39A C40 C44 C43 -175.6(18) . . . . ?
N3 C43 C44 C40 -2.1(13) . . . . ?
Cu3 O5 C71 O6 11.9(9) . . . . ?
Cu3 O5 C71 C72 -166.7(4) . . . . ?
O6 C71 C72 C77 6.2(9) . . . . ?
O5 C71 C72 C77 -175.2(5) . . . . ?
O6 C71 C72 C73 -172.4(6) . . . . ?
O5 C71 C72 C73 6.3(8) . . . . ?
C77 C72 C73 C74 -1.4(10) . . . . ?
C71 C72 C73 C74 177.1(6) . . . . ?
C72 C73 C74 C75 1.4(11) . . . . ?
C73 C74 C75 C76 -0.7(11) . . . . ?
C73 C74 C75 Br5 179.7(5) . . . . ?
C74 C75 C76 C77 0.0(10) . . . . ?
Br5 C75 C76 C77 179.6(5) . . . . ?
C73 C72 C77 C76 0.7(9) . . . . ?
C71 C72 C77 C76 -177.9(6) . . . . ?
C75 C76 C77 C72 0.0(10) . . . . ?
C36 C35 C38A C39A 1(3) . . . . ?
C34 C35 C38A C39A -179.9(16) . . . . ?
C35 C38A C39A C40 -172.6(14) . . . . ?
C44 C40 C39A C38A -9(3) . . . . ?
C41 C40 C39A C38A 175.5(17) . . . . ?
O2AA C0AA C13 C14 7.7(13) . . . . ?
O1AA C0AA C13 C14 -171.3(8) . . . . ?
Cu3 C0AA C13 C14 -139(3) . . . . ?
O2AA C0AA C13 C18 -176.9(10) . . . . ?
O1AA C0AA C13 C18 4.2(13) . . . . ?
Cu3 C0AA C13 C18 37(3) . . . . ?
C18 C13 C14 C15 1.8(14) . . . . ?
C0AA C13 C14 C15 177.8(8) . . . . ?
C13 C14 C15 C16 -0.7(14) . . . . ?
C14 C15 C16 C17 -0.1(13) . . . . ?
C14 C15 C16 Br6 179.7(6) . . . . ?
C15 C16 C17 C18 -0.2(13) . . . . ?
Br6 C16 C17 C18 179.9(7) . . . . ?
C14 C13 C18 C17 -2.2(14) . . . . ?
C0AA C13 C18 C17 -177.6(8) . . . . ?
C16 C17 C18 C13 1.4(14) . . . . ?
